data_9001513
loop_
_publ_author_name
'Hawthorne, F. C.'
'MacDonald, D. J.'
'Burns, P. C.'

_publ_section_title
;
 Reassignment of cation site occupancies in tourmaline: Al-Mg disorder in the
 crystal structure of dravite
;
_journal_name_full 'American Mineralogist'
_journal_page_first 265
_journal_page_last 270
_journal_volume 78
_journal_year 1993
_chemical_formula_sum
;Al6.078 B3 Ca0.009 Cr0.006 Fe0.612 K0.014 Mg2.274 Mn0.003 Na0.814 O34 Si6
 Ti0.03
;
_chemical_name_mineral Dravite
_space_group_IT_number 160
_symmetry_space_group_name_Hall 'R 3 -2"'
_symmetry_space_group_name_H-M 'R 3 m :H'
_cell_angle_alpha 90
_cell_angle_beta 90
_cell_angle_gamma 120
_cell_length_a 15.947
_cell_length_b 15.947
_cell_length_c 7.214
_cell_formula_units_Z 3
_cell_volume 1588.784
_exptl_crystal_density_diffrn 3.198
_cod_depositor_comments
;
 Adding the _atom_site_type_symbol data item.

 Antanas Vaitkus,
 2017-01-24
;
_cod_original_cell_volume 1588.783
_cod_original_sg_symbol_H-M 'R 3 m'
_cod_original_formula_sum 'Na.814 K.014 Ca.009 Ti.03 Cr.006 Fe.612 Mn.003 Mg2.274 Al6.078 Si6 B3 O34'
_cod_database_code 9001513

loop_
_symmetry_equiv_pos_as_xyz
x,y,z
2/3+x,1/3+y,1/3+z
1/3+x,2/3+y,2/3+z
x,x-y,z
2/3+x,1/3+x-y,1/3+z
1/3+x,2/3+x-y,2/3+z
-y,-x,z
2/3-y,1/3-x,1/3+z
1/3-y,2/3-x,2/3+z
-x+y,y,z
2/3-x+y,1/3+y,1/3+z
1/3-x+y,2/3+y,2/3+z
-y,x-y,z
2/3-y,1/3+x-y,1/3+z
1/3-y,2/3+x-y,2/3+z
-x+y,-x,z
2/3-x+y,1/3-x,1/3+z
1/3-x+y,2/3-x,2/3+z

loop_
_atom_site_aniso_label
_atom_site_aniso_U_11
_atom_site_aniso_U_22
_atom_site_aniso_U_33
_atom_site_aniso_U_12
_atom_site_aniso_U_13
_atom_site_aniso_U_23
NaX 0.02270 0.02270 0.01770 0.01140 0.00000 0.00000
KX 0.02270 0.02270 0.01770 0.01140 0.00000 0.00000
CaX 0.02270 0.02270 0.01770 0.01140 0.00000 0.00000
TiY 0.00900 0.00900 0.01370 0.00300 0.00170 -0.00170
CrY 0.00900 0.00900 0.01370 0.00300 0.00170 -0.00170
FeY 0.00900 0.00900 0.01370 0.00300 0.00170 -0.00170
MnY 0.00900 0.00900 0.01370 0.00300 0.00170 -0.00170
MgY 0.00900 0.00900 0.01370 0.00300 0.00170 -0.00170
AlY 0.00900 0.00900 0.01370 0.00300 0.00170 -0.00170
AlZ 0.00730 0.00690 0.00690 0.00350 -0.00100 -0.00020
MgZ 0.00730 0.00690 0.00690 0.00350 -0.00100 -0.00020
Si 0.00560 0.00540 0.00690 0.00250 0.00060 0.00040
B 0.00860 0.00860 0.00820 0.00450 0.00040 -0.00040
O1 0.01280 0.01280 0.01180 0.00640 0.00000 0.00000
O2 0.01380 0.01380 0.01220 0.00910 0.00050 -0.00050
O3 0.01390 0.01390 0.00710 0.00170 -0.00010 0.00010
O4 0.01010 0.01010 0.01150 0.00190 -0.00100 0.00100
O5 0.00970 0.00970 0.01060 0.00170 -0.00110 0.00110
O6 0.01190 0.01100 0.00740 0.00630 0.00120 0.00080
O7 0.00760 0.00860 0.01120 0.00220 0.00270 0.00210
O8 0.00980 0.00620 0.01590 0.00380 -0.00340 -0.00170

loop_
_atom_site_label
_atom_site_type_symbol
_atom_site_fract_x
_atom_site_fract_y
_atom_site_fract_z
_atom_site_occupancy
NaX Na 0.00000 0.00000 0.15920 0.81400
KX K 0.00000 0.00000 0.15920 0.01400
CaX Ca 0.00000 0.00000 0.15920 0.00900
TiY Ti 0.93867 0.06133 0.56430 0.01000
CrY Cr 0.93867 0.06133 0.56430 0.00200
FeY Fe 0.93867 0.06133 0.56430 0.20400
MnY Mn 0.93867 0.06133 0.56430 0.00100
MgY Mg 0.93867 0.06133 0.56430 0.45000
AlY Al 0.93867 0.06133 0.56430 0.33400
AlZ Al 0.73849 0.70217 0.53860 0.84600
MgZ Mg 0.73849 0.70217 0.53860 0.15400
Si Si 0.81018 0.80835 0.92800 1.00000
B B 0.11000 0.89000 0.38190 1.00000
O1 O 0.00000 0.00000 0.69890 1.00000
O2 O 0.06109 0.93891 0.41560 1.00000
O3 O 0.86947 0.13053 0.43810 1.00000
O4 O 0.09300 0.90601 0.99890 1.00000
O5 O 0.90733 0.09267 0.02120 1.00000
O6 O 0.81568 0.80578 0.70590 1.00000
O7 O 0.71512 0.71494 0.00590 1.00000
O8 O 0.73016 0.79077 0.36740 1.00000
